data_4070874
loop_
_publ_author_name
'Zhang, Zhensheng'
'Gu, Jianli'
'Zhang, Chengxun'
'Sun, Huailin'

_publ_section_title
;
 Intramolecular Si&#x2212;Si Bond Activation by the Iron Carbonyl Unit in
 an (\h4-Silole)tricarbonyliron Complex
;
_journal_issue 10
_journal_name_full Organometallics
_journal_page_first 2149
_journal_paper_doi 10.1021/om701095j
_journal_volume 27
_journal_year 2008
_chemical_formula_sum 'C35 H32 Fe O3 Si2'
_chemical_formula_weight 612.64
_chemical_name_systematic
; 
 ? 
;
_space_group_IT_number 14
_symmetry_cell_setting monoclinic
_symmetry_space_group_name_Hall '-P 2yn'
_symmetry_space_group_name_H-M 'P 1 21/n 1'
_atom_sites_solution_hydrogens geom
_atom_sites_solution_primary direct
_atom_sites_solution_secondary difmap
_audit_creation_method SHELXL-97
_cell_angle_alpha 90.00
_cell_angle_beta 95.184(6)
_cell_angle_gamma 90.00
_cell_formula_units_Z 4
_cell_length_a 8.965(3)
_cell_length_b 19.433(5)
_cell_length_c 18.239(4)
_cell_measurement_reflns_used 885
_cell_measurement_temperature 293(2)
_cell_measurement_theta_max 20.05
_cell_measurement_theta_min 2.66
_cell_volume 3164.5(15)
_computing_cell_refinement 'Bruker SMART'
_computing_data_collection 'Bruker SMART'
_computing_data_reduction 'Bruker SAINT'
_computing_molecular_graphics 'Bruker SHELXTL'
_computing_publication_material 'Bruker SHELXTL'
_computing_structure_refinement 'SHELXL-97 (Sheldrick, 1997)'
_computing_structure_solution 'SHELXS-97 (Sheldrick, 1990)'
_diffrn_ambient_temperature 293(2)
_diffrn_measured_fraction_theta_full 0.999
_diffrn_measured_fraction_theta_max 0.999
_diffrn_measurement_device_type 'CCD area detector'
_diffrn_measurement_method 'phi and omega scans'
_diffrn_radiation_monochromator graphite
_diffrn_radiation_source 'fine-focus sealed tube'
_diffrn_radiation_type MoK\a
_diffrn_radiation_wavelength 0.71073
_diffrn_reflns_av_R_equivalents 0.1216
_diffrn_reflns_av_sigmaI/netI 0.1595
_diffrn_reflns_limit_h_max 10
_diffrn_reflns_limit_h_min -6
_diffrn_reflns_limit_k_max 23
_diffrn_reflns_limit_k_min -20
_diffrn_reflns_limit_l_max 21
_diffrn_reflns_limit_l_min -20
_diffrn_reflns_number 15957
_diffrn_reflns_theta_full 25.00
_diffrn_reflns_theta_max 25.00
_diffrn_reflns_theta_min 1.53
_exptl_absorpt_coefficient_mu 0.585
_exptl_absorpt_correction_T_max 1.000000
_exptl_absorpt_correction_T_min 0.729573
_exptl_absorpt_correction_type multi-scan
_exptl_absorpt_process_details SADABS
_exptl_crystal_density_diffrn 1.286
_exptl_crystal_density_meas ?
_exptl_crystal_density_method 'not measured'
_exptl_crystal_F_000 1280
_exptl_crystal_size_max 0.30
_exptl_crystal_size_mid 0.26
_exptl_crystal_size_min 0.14
_refine_diff_density_max 0.389
_refine_diff_density_min -0.316
_refine_diff_density_rms 0.084
_refine_ls_extinction_coef 0.0033(4)
_refine_ls_extinction_expression Fc^*^=kFc[1+0.001xFc^2^\l^3^/sin(2\q)]^-1/4^
_refine_ls_extinction_method SHELXL
_refine_ls_goodness_of_fit_ref 0.974
_refine_ls_hydrogen_treatment mixed
_refine_ls_matrix_type full
_refine_ls_number_parameters 375
_refine_ls_number_reflns 5571
_refine_ls_number_restraints 0
_refine_ls_restrained_S_all 0.974
_refine_ls_R_factor_all 0.1700
_refine_ls_R_factor_gt 0.0669
_refine_ls_shift/su_max 0.000
_refine_ls_shift/su_mean 0.000
_refine_ls_structure_factor_coef Fsqd
_refine_ls_weighting_details 'calc w=1/[\s^2^(Fo^2^)+(0.0692P)^2^+0.0000P] where P=(Fo^2^+2Fc^2^)/3'
_refine_ls_weighting_scheme calc
_refine_ls_wR_factor_gt 0.1217
_refine_ls_wR_factor_ref 0.1658
_reflns_number_gt 2645
_reflns_number_total 5571
_reflns_threshold_expression >2sigma(I)
_cod_data_source_file om701095j-file002.cif
_cod_data_source_block 021202b
_cod_depositor_comments
;
The following automatic conversions were performed:

'_symmetry_cell_setting' value 'Monoclinic' changed to 'monoclinic'
according to /home/saulius/struct/CIF-dictionaries/cif_core.dic
dictionary named 'cif_core.dic' version 2.4.1 from
2010-06-29.

'_exptl_absorpt_correction_type' value 'MULTI-SCAN'
changed to 'multi-scan' according to
/home/saulius/struct/CIF-dictionaries/cif_core.dic dictionary named
'cif_core.dic' version 2.4.1 from 2010-06-29.

Automatic conversion script
Id: cif_fix_values 1715 2011-07-08 13:25:40Z adriana 

The following automatic conversions were performed:

'_exptl_crystal_density_meas' value 'not measured' was changed to '?'
- the value is perceived as not measured.

Automatic conversion script
Id: cif_fix_values 3008 2015-01-20 13:52:24Z robertas 
;
_cod_original_cell_volume 3164.3(14)
_cod_original_sg_symbol_H-M P2(1)/n
_cod_database_code 4070874

loop_
_symmetry_equiv_pos_as_xyz
'x, y, z'
'-x+1/2, y+1/2, -z+1/2'
'-x, -y, -z'
'x-1/2, -y-1/2, z-1/2'

loop_
_atom_site_label
_atom_site_type_symbol
_atom_site_fract_x
_atom_site_fract_y
_atom_site_fract_z
_atom_site_U_iso_or_equiv
_atom_site_adp_type
_atom_site_occupancy
_atom_site_symmetry_multiplicity
_atom_site_calc_flag
_atom_site_refinement_flags
Fe1 Fe -0.07748(9) 0.21138(4) 0.21477(4) 0.0343(3) Uani 1 1 d .
Si1 Si 0.07092(17) 0.29678(8) 0.33055(8) 0.0347(4) Uani 1 1 d .
Si2 Si 0.2881(2) 0.36206(10) 0.37111(10) 0.0511(5) Uani 1 1 d .
C1 C -0.2112(7) 0.2357(3) 0.1419(4) 0.0438(16) Uani 1 1 d .
O1 O -0.2998(5) 0.2517(3) 0.0965(3) 0.0723(15) Uani 1 1 d .
C2 C -0.2080(7) 0.1994(3) 0.2824(3) 0.0440(16) Uani 1 1 d .
O2 O -0.2919(5) 0.1856(3) 0.3232(2) 0.0701(15) Uani 1 1 d .
C3 C -0.0888(7) 0.1247(4) 0.1808(3) 0.0451(17) Uani 1 1 d .
O3 O -0.1035(5) 0.0705(2) 0.1589(3) 0.0678(14) Uani 1 1 d .
C4 C 0.0048(6) 0.3133(3) 0.2325(3) 0.0330(14) Uani 1 1 d .
C5 C 0.0966(6) 0.2733(3) 0.1888(3) 0.0298(14) Uani 1 1 d .
C6 C 0.1561(5) 0.2119(3) 0.2256(3) 0.0308(13) Uani 1 1 d .
C7 C 0.1124(5) 0.2077(3) 0.2990(3) 0.0289(13) Uani 1 1 d .
C8 C -0.0804(6) 0.3767(3) 0.2062(3) 0.0325(14) Uani 1 1 d .
C9 C -0.0145(7) 0.4288(3) 0.1693(3) 0.0437(16) Uani 1 1 d .
H9 H 0.0851 0.4249 0.1593 0.052 Uiso 1 1 calc R
C10 C -0.0957(8) 0.4865(3) 0.1473(3) 0.0519(18) Uani 1 1 d .
H10 H -0.0504 0.5208 0.1216 0.062 Uiso 1 1 calc R
C11 C -0.2403(8) 0.4945(4) 0.1624(4) 0.060(2) Uani 1 1 d .
H11 H -0.2937 0.5338 0.1474 0.072 Uiso 1 1 calc R
C12 C -0.3054(8) 0.4438(4) 0.1999(4) 0.063(2) Uani 1 1 d .
H12 H -0.4039 0.4489 0.2112 0.076 Uiso 1 1 calc R
C13 C -0.2275(7) 0.3852(3) 0.2213(3) 0.0521(18) Uani 1 1 d .
H13 H -0.2744 0.3509 0.2463 0.062 Uiso 1 1 calc R
C14 C 0.1550(6) 0.2978(3) 0.1187(3) 0.0348(14) Uani 1 1 d .
C15 C 0.3058(7) 0.3139(3) 0.1216(3) 0.0436(16) Uani 1 1 d .
H15 H 0.3667 0.3060 0.1648 0.052 Uiso 1 1 calc R
C16 C 0.3676(8) 0.3413(3) 0.0615(4) 0.0559(19) Uani 1 1 d .
H16 H 0.4693 0.3516 0.0643 0.067 Uiso 1 1 calc R
C17 C 0.2797(8) 0.3532(3) -0.0017(4) 0.0549(19) Uani 1 1 d .
H17 H 0.3207 0.3721 -0.0423 0.066 Uiso 1 1 calc R
C18 C 0.1296(9) 0.3374(3) -0.0056(3) 0.0580(19) Uani 1 1 d .
H18 H 0.0695 0.3452 -0.0491 0.070 Uiso 1 1 calc R
C19 C 0.0677(7) 0.3100(3) 0.0544(3) 0.0474(17) Uani 1 1 d .
H19 H -0.0340 0.2997 0.0512 0.057 Uiso 1 1 calc R
C20 C 0.2585(6) 0.1644(3) 0.1900(3) 0.0322(14) Uani 1 1 d .
C21 C 0.3898(6) 0.1428(3) 0.2274(3) 0.0446(16) Uani 1 1 d .
H21 H 0.4124 0.1562 0.2761 0.053 Uiso 1 1 calc R
C22 C 0.4890(7) 0.1016(3) 0.1938(4) 0.0545(18) Uani 1 1 d .
H22 H 0.5768 0.0868 0.2201 0.065 Uiso 1 1 calc R
C23 C 0.4580(9) 0.0827(4) 0.1217(5) 0.067(2) Uani 1 1 d .
H23 H 0.5251 0.0556 0.0986 0.080 Uiso 1 1 calc R
C24 C 0.3273(9) 0.1041(4) 0.0839(4) 0.062(2) Uani 1 1 d .
H24 H 0.3062 0.0913 0.0349 0.075 Uiso 1 1 calc R
C25 C 0.2279(7) 0.1438(3) 0.1171(3) 0.0478(17) Uani 1 1 d .
H25 H 0.1389 0.1573 0.0908 0.057 Uiso 1 1 calc R
C26 C 0.1451(6) 0.1480(3) 0.3493(3) 0.0292(13) Uani 1 1 d .
C27 C 0.1810(6) 0.1604(3) 0.4242(3) 0.0389(15) Uani 1 1 d .
H27 H 0.1844 0.2055 0.4412 0.047 Uiso 1 1 calc R
C28 C 0.2116(7) 0.1073(3) 0.4733(3) 0.0466(17) Uani 1 1 d .
H28 H 0.2362 0.1171 0.5229 0.056 Uiso 1 1 calc R
C29 C 0.2063(7) 0.0415(3) 0.4506(3) 0.0509(18) Uani 1 1 d .
H29 H 0.2264 0.0060 0.4842 0.061 Uiso 1 1 calc R
C30 C 0.1711(6) 0.0269(3) 0.3773(3) 0.0440(16) Uani 1 1 d .
H30 H 0.1681 -0.0186 0.3613 0.053 Uiso 1 1 calc R
C31 C 0.1402(6) 0.0793(3) 0.3276(3) 0.0358(14) Uani 1 1 d .
H31 H 0.1155 0.0685 0.2783 0.043 Uiso 1 1 calc R
C32 C -0.0706(7) 0.3101(3) 0.3985(3) 0.0507(18) Uani 1 1 d .
H32A H -0.1137 0.3551 0.3920 0.076 Uiso 1 1 calc R
H32B H -0.0227 0.3059 0.4476 0.076 Uiso 1 1 calc R
H32C H -0.1480 0.2760 0.3909 0.076 Uiso 1 1 calc R
C33 C 0.4600(8) 0.3100(4) 0.3639(6) 0.127(4) Uani 1 1 d .
H33A H 0.5463 0.3362 0.3821 0.191 Uiso 1 1 calc R
H33B H 0.4680 0.2980 0.3133 0.191 Uiso 1 1 calc R
H33C H 0.4547 0.2687 0.3925 0.191 Uiso 1 1 calc R
C34 C 0.3028(9) 0.4379(4) 0.3122(4) 0.085(3) Uani 1 1 d .
H34A H 0.2127 0.4646 0.3118 0.128 Uiso 1 1 calc R
H34B H 0.3168 0.4233 0.2630 0.128 Uiso 1 1 calc R
H34C H 0.3867 0.4654 0.3310 0.128 Uiso 1 1 calc R
C35 C 0.2826(12) 0.3919(5) 0.4672(4) 0.142(5) Uani 1 1 d .
H35A H 0.3617 0.4246 0.4787 0.212 Uiso 1 1 calc R
H35B H 0.2956 0.3533 0.5000 0.212 Uiso 1 1 calc R
H35C H 0.1878 0.4134 0.4726 0.212 Uiso 1 1 calc R

loop_
_atom_site_aniso_label
_atom_site_aniso_U_11
_atom_site_aniso_U_22
_atom_site_aniso_U_33
_atom_site_aniso_U_23
_atom_site_aniso_U_13
_atom_site_aniso_U_12
Fe1 0.0340(5) 0.0357(5) 0.0328(5) 0.0032(4) 0.0017(4) 0.0015(4)
Si1 0.0403(10) 0.0322(10) 0.0321(9) 0.0010(8) 0.0055(8) 0.0035(8)
Si2 0.0581(12) 0.0470(12) 0.0466(11) 0.0051(9) -0.0035(10) -0.0035(10)
C1 0.044(4) 0.038(4) 0.049(4) 0.007(3) 0.004(3) 0.004(3)
O1 0.063(3) 0.085(4) 0.063(3) 0.021(3) -0.023(3) 0.004(3)
C2 0.037(4) 0.057(5) 0.037(4) 0.005(3) 0.000(3) -0.002(3)
O2 0.061(3) 0.103(4) 0.048(3) -0.007(3) 0.016(3) -0.024(3)
C3 0.047(4) 0.042(4) 0.044(4) 0.000(3) -0.007(3) 0.003(3)
O3 0.077(4) 0.042(3) 0.081(4) -0.015(3) -0.007(3) 0.004(3)
C4 0.031(3) 0.035(4) 0.034(3) -0.002(3) 0.002(3) -0.003(3)
C5 0.027(3) 0.036(4) 0.026(3) 0.002(3) -0.002(3) 0.001(3)
C6 0.028(3) 0.032(3) 0.031(3) 0.002(3) -0.001(3) -0.002(3)
C7 0.028(3) 0.031(3) 0.027(3) 0.001(3) -0.004(2) -0.005(3)
C8 0.040(4) 0.029(4) 0.028(3) -0.001(3) 0.001(3) 0.008(3)
C9 0.046(4) 0.037(4) 0.048(4) 0.009(3) 0.005(3) 0.003(3)
C10 0.072(5) 0.030(4) 0.052(4) 0.010(3) -0.002(4) -0.002(4)
C11 0.068(5) 0.051(5) 0.059(5) 0.003(4) -0.005(4) 0.024(4)
C12 0.050(5) 0.065(5) 0.076(5) 0.004(4) 0.011(4) 0.022(4)
C13 0.045(4) 0.045(4) 0.068(5) 0.008(3) 0.015(4) 0.012(3)
C14 0.040(4) 0.033(4) 0.032(3) 0.004(3) 0.003(3) 0.003(3)
C15 0.044(4) 0.050(4) 0.036(4) 0.010(3) 0.004(3) 0.005(3)
C16 0.053(4) 0.065(5) 0.052(4) 0.009(4) 0.018(4) 0.001(4)
C17 0.074(5) 0.054(5) 0.041(4) 0.006(3) 0.027(4) -0.007(4)
C18 0.084(6) 0.056(5) 0.033(4) 0.009(3) 0.001(4) 0.005(4)
C19 0.051(4) 0.053(5) 0.038(4) 0.009(3) 0.004(3) 0.002(3)
C20 0.031(3) 0.031(4) 0.035(4) 0.003(3) 0.007(3) -0.001(3)
C21 0.036(4) 0.048(4) 0.050(4) 0.009(3) 0.006(3) 0.005(3)
C22 0.036(4) 0.054(5) 0.074(5) 0.003(4) 0.008(4) 0.013(3)
C23 0.071(6) 0.059(5) 0.075(6) -0.004(4) 0.035(5) 0.020(4)
C24 0.084(6) 0.061(5) 0.045(4) -0.004(4) 0.022(4) 0.006(4)
C25 0.056(4) 0.044(4) 0.045(4) -0.001(3) 0.010(3) 0.009(3)
C26 0.029(3) 0.030(4) 0.029(3) 0.005(3) 0.006(3) 0.002(3)
C27 0.051(4) 0.031(4) 0.033(4) -0.003(3) -0.001(3) -0.004(3)
C28 0.061(5) 0.046(5) 0.031(4) 0.004(3) -0.009(3) -0.001(3)
C29 0.067(5) 0.041(5) 0.044(4) 0.016(3) -0.001(4) 0.007(4)
C30 0.052(4) 0.028(4) 0.052(4) 0.004(3) 0.003(3) 0.007(3)
C31 0.040(4) 0.034(4) 0.033(3) 0.002(3) -0.001(3) 0.002(3)
C32 0.061(4) 0.049(5) 0.044(4) -0.003(3) 0.015(3) 0.005(3)
C33 0.057(5) 0.086(7) 0.232(12) 0.010(7) -0.024(7) 0.006(5)
C34 0.103(6) 0.063(5) 0.085(6) 0.018(4) -0.015(5) -0.024(5)
C35 0.183(10) 0.185(11) 0.057(6) -0.033(6) 0.014(6) -0.106(9)

loop_
_atom_type_symbol
_atom_type_description
_atom_type_scat_dispersion_real
_atom_type_scat_dispersion_imag
_atom_type_scat_source
C C 0.0033 0.0016 'International Tables Vol C Tables 4.2.6.8 and 6.1.1.4'
H H 0.0000 0.0000 'International Tables Vol C Tables 4.2.6.8 and 6.1.1.4'
O O 0.0106 0.0060 'International Tables Vol C Tables 4.2.6.8 and 6.1.1.4'
Si Si 0.0817 0.0704 'International Tables Vol C Tables 4.2.6.8 and 6.1.1.4'
Fe Fe 0.3463 0.8444 'International Tables Vol C Tables 4.2.6.8 and 6.1.1.4'

loop_
_geom_angle_atom_site_label_1
_geom_angle_atom_site_label_2
_geom_angle_atom_site_label_3
_geom_angle
C1 Fe1 C2 96.4(3)
C1 Fe1 C3 88.8(3)
C2 Fe1 C3 95.5(3)
C1 Fe1 C5 98.4(2)
C2 Fe1 C5 142.2(2)
C3 Fe1 C5 119.3(3)
C1 Fe1 C6 132.5(2)
C2 Fe1 C6 130.4(2)
C3 Fe1 C6 93.6(2)
C5 Fe1 C6 40.87(19)
C1 Fe1 C4 93.9(2)
C2 Fe1 C4 104.8(3)
C3 Fe1 C4 159.1(3)
C5 Fe1 C4 39.80(19)
C6 Fe1 C4 69.5(2)
C1 Fe1 C7 165.0(2)
C2 Fe1 C7 91.6(2)
C3 Fe1 C7 103.1(2)
C5 Fe1 C7 67.88(19)
C6 Fe1 C7 39.02(18)
C4 Fe1 C7 71.8(2)
C4 Si1 C32 115.9(3)
C4 Si1 C7 85.4(2)
C32 Si1 C7 119.8(3)
C4 Si1 Si2 112.75(18)
C32 Si1 Si2 107.7(2)
C7 Si1 Si2 114.07(17)
C34 Si2 C35 108.2(4)
C34 Si2 C33 107.0(4)
C35 Si2 C33 109.3(5)
C34 Si2 Si1 110.2(2)
C35 Si2 Si1 111.7(3)
C33 Si2 Si1 110.3(3)
O1 C1 Fe1 178.1(6)
O2 C2 Fe1 173.7(6)
O3 C3 Fe1 176.5(6)
C5 C4 C8 124.7(5)
C5 C4 Si1 107.1(4)
C8 C4 Si1 123.8(4)
C5 C4 Fe1 67.5(3)
C8 C4 Fe1 123.7(4)
Si1 C4 Fe1 93.5(2)
C4 C5 C6 113.4(5)
C4 C5 C14 124.5(5)
C6 C5 C14 120.9(5)
C4 C5 Fe1 72.7(3)
C6 C5 Fe1 70.5(3)
C14 C5 Fe1 135.3(4)
C7 C6 C5 111.2(5)
C7 C6 C20 127.0(5)
C5 C6 C20 121.6(5)
C7 C6 Fe1 74.4(3)
C5 C6 Fe1 68.6(3)
C20 C6 Fe1 127.4(4)
C6 C7 C26 124.4(5)
C6 C7 Si1 108.2(4)
C26 C7 Si1 124.3(4)
C6 C7 Fe1 66.6(3)
C26 C7 Fe1 123.7(4)
Si1 C7 Fe1 91.2(2)
C9 C8 C13 118.0(5)
C9 C8 C4 122.0(5)
C13 C8 C4 120.0(5)
C10 C9 C8 120.1(6)
C10 C9 H9 119.9
C8 C9 H9 119.9
C11 C10 C9 121.6(6)
C11 C10 H10 119.2
C9 C10 H10 119.2
C10 C11 C12 118.7(6)
C10 C11 H11 120.7
C12 C11 H11 120.7
C11 C12 C13 120.9(6)
C11 C12 H12 119.6
C13 C12 H12 119.6
C12 C13 C8 120.8(6)
C12 C13 H13 119.6
C8 C13 H13 119.6
C19 C14 C15 118.2(5)
C19 C14 C5 124.6(5)
C15 C14 C5 117.0(5)
C16 C15 C14 121.2(6)
C16 C15 H15 119.4
C14 C15 H15 119.4
C17 C16 C15 119.8(6)
C17 C16 H16 120.1
C15 C16 H16 120.1
C16 C17 C18 119.7(6)
C16 C17 H17 120.1
C18 C17 H17 120.1
C17 C18 C19 120.5(6)
C17 C18 H18 119.7
C19 C18 H18 119.7
C14 C19 C18 120.4(6)
C14 C19 H19 119.8
C18 C19 H19 119.8
C21 C20 C25 118.2(6)
C21 C20 C6 120.5(5)
C25 C20 C6 121.2(5)
C20 C21 C22 121.0(6)
C20 C21 H21 119.5
C22 C21 H21 119.5
C23 C22 C21 119.9(6)
C23 C22 H22 120.0
C21 C22 H22 120.0
C24 C23 C22 119.5(7)
C24 C23 H23 120.3
C22 C23 H23 120.3
C25 C24 C23 120.9(7)
C25 C24 H24 119.6
C23 C24 H24 119.6
C24 C25 C20 120.5(6)
C24 C25 H25 119.8
C20 C25 H25 119.8
C31 C26 C27 116.3(5)
C31 C26 C7 124.9(5)
C27 C26 C7 118.8(5)
C28 C27 C26 121.5(5)
C28 C27 H27 119.3
C26 C27 H27 119.3
C29 C28 C27 120.8(5)
C29 C28 H28 119.6
C27 C28 H28 119.6
C28 C29 C30 119.7(6)
C28 C29 H29 120.1
C30 C29 H29 120.1
C29 C30 C31 120.2(6)
C29 C30 H30 119.9
C31 C30 H30 119.9
C30 C31 C26 121.6(5)
C30 C31 H31 119.2
C26 C31 H31 119.2
Si1 C32 H32A 109.5
Si1 C32 H32B 109.5
H32A C32 H32B 109.5
Si1 C32 H32C 109.5
H32A C32 H32C 109.5
H32B C32 H32C 109.5
Si2 C33 H33A 109.5
Si2 C33 H33B 109.5
H33A C33 H33B 109.5
Si2 C33 H33C 109.5
H33A C33 H33C 109.5
H33B C33 H33C 109.5
Si2 C34 H34A 109.5
Si2 C34 H34B 109.5
H34A C34 H34B 109.5
Si2 C34 H34C 109.5
H34A C34 H34C 109.5
H34B C34 H34C 109.5
Si2 C35 H35A 109.5
Si2 C35 H35B 109.5
H35A C35 H35B 109.5
Si2 C35 H35C 109.5
H35A C35 H35C 109.5
H35B C35 H35C 109.5

loop_
_geom_bond_atom_site_label_1
_geom_bond_atom_site_label_2
_geom_bond_distance
Fe1 C1 1.772(7)
Fe1 C2 1.790(7)
Fe1 C3 1.795(7)
Fe1 C5 2.060(5)
Fe1 C6 2.085(5)
Fe1 C4 2.128(5)
Fe1 C7 2.189(5)
Si1 C4 1.860(5)
Si1 C32 1.870(6)
Si1 C7 1.873(6)
Si1 Si2 2.385(2)
Si2 C34 1.835(7)
Si2 C35 1.850(8)
Si2 C33 1.859(8)
C1 O1 1.137(6)
C2 O2 1.137(6)
C3 O3 1.129(7)
C4 C5 1.427(7)
C4 C8 1.505(7)
C5 C6 1.447(7)
C5 C14 1.501(7)
C6 C7 1.431(7)
C6 C20 1.492(7)
C7 C26 1.490(7)
C8 C9 1.377(7)
C8 C13 1.382(7)
C9 C10 1.377(8)
C9 H9 0.9300
C10 C11 1.358(8)
C10 H10 0.9300
C11 C12 1.360(9)
C11 H11 0.9300
C12 C13 1.374(8)
C12 H12 0.9300
C13 H13 0.9300
C14 C19 1.372(7)
C14 C15 1.384(8)
C15 C16 1.380(8)
C15 H15 0.9300
C16 C17 1.356(8)
C16 H16 0.9300
C17 C18 1.376(8)
C17 H17 0.9300
C18 C19 1.377(8)
C18 H18 0.9300
C19 H19 0.9300
C20 C21 1.371(7)
C20 C25 1.393(7)
C21 C22 1.381(8)
C21 H21 0.9300
C22 C23 1.369(9)
C22 H22 0.9300
C23 C24 1.369(9)
C23 H23 0.9300
C24 C25 1.361(8)
C24 H24 0.9300
C25 H25 0.9300
C26 C31 1.392(7)
C26 C27 1.396(7)
C27 C28 1.379(7)
C27 H27 0.9300
C28 C29 1.344(8)
C28 H28 0.9300
C29 C30 1.374(8)
C29 H29 0.9300
C30 C31 1.374(7)
C30 H30 0.9300
C31 H31 0.9300
C32 H32A 0.9600
C32 H32B 0.9600
C32 H32C 0.9600
C33 H33A 0.9600
C33 H33B 0.9600
C33 H33C 0.9600
C34 H34A 0.9600
C34 H34B 0.9600
C34 H34C 0.9600
C35 H35A 0.9600
C35 H35B 0.9600
C35 H35C 0.9600

loop_
_geom_torsion_atom_site_label_1
_geom_torsion_atom_site_label_2
_geom_torsion_atom_site_label_3
_geom_torsion_atom_site_label_4
_geom_torsion
C4 Si1 Si2 C34 22.2(4)
C32 Si1 Si2 C34 -107.0(4)
C7 Si1 Si2 C34 117.5(3)
C4 Si1 Si2 C35 142.5(4)
C32 Si1 Si2 C35 13.3(5)
C7 Si1 Si2 C35 -122.3(4)
C4 Si1 Si2 C33 -95.7(4)
C32 Si1 Si2 C33 135.1(4)
C7 Si1 Si2 C33 -0.4(4)
C2 Fe1 C1 O1 17(18)
C3 Fe1 C1 O1 112(18)
C5 Fe1 C1 O1 -128(18)
C6 Fe1 C1 O1 -154(18)
C4 Fe1 C1 O1 -88(18)
C7 Fe1 C1 O1 -105(18)
C1 Fe1 C2 O2 90(5)
C3 Fe1 C2 O2 0(5)
C5 Fe1 C2 O2 -158(5)
C6 Fe1 C2 O2 -99(5)
C4 Fe1 C2 O2 -175(5)
C7 Fe1 C2 O2 -103(5)
C1 Fe1 C3 O3 -43(10)
C2 Fe1 C3 O3 54(10)
C5 Fe1 C3 O3 -142(10)
C6 Fe1 C3 O3 -175(100)
C4 Fe1 C3 O3 -140(10)
C7 Fe1 C3 O3 146(10)
C32 Si1 C4 C5 -154.8(4)
C7 Si1 C4 C5 -33.8(4)
Si2 Si1 C4 C5 80.4(4)
C32 Si1 C4 C8 48.0(5)
C7 Si1 C4 C8 169.0(5)
Si2 Si1 C4 C8 -76.8(5)
C32 Si1 C4 Fe1 -87.2(3)
C7 Si1 C4 Fe1 33.8(2)
Si2 Si1 C4 Fe1 148.00(13)
C1 Fe1 C4 C5 -98.6(3)
C2 Fe1 C4 C5 163.8(3)
C3 Fe1 C4 C5 -1.9(8)
C6 Fe1 C4 C5 35.7(3)
C7 Fe1 C4 C5 77.1(3)
C1 Fe1 C4 C8 19.1(5)
C2 Fe1 C4 C8 -78.6(5)
C3 Fe1 C4 C8 115.8(7)
C5 Fe1 C4 C8 117.6(6)
C6 Fe1 C4 C8 153.3(5)
C7 Fe1 C4 C8 -165.3(5)
C1 Fe1 C4 Si1 154.4(3)
C2 Fe1 C4 Si1 56.8(3)
C3 Fe1 C4 Si1 -108.9(6)
C5 Fe1 C4 Si1 -107.0(4)
C6 Fe1 C4 Si1 -71.4(2)
C7 Fe1 C4 Si1 -30.0(2)
C8 C4 C5 C6 -175.3(5)
Si1 C4 C5 C6 27.8(5)
Fe1 C4 C5 C6 -59.0(4)
C8 C4 C5 C14 17.2(8)
Si1 C4 C5 C14 -139.8(4)
Fe1 C4 C5 C14 133.5(5)
C8 C4 C5 Fe1 -116.3(5)
Si1 C4 C5 Fe1 86.7(3)
C1 Fe1 C5 C4 85.9(3)
C2 Fe1 C5 C4 -26.2(5)
C3 Fe1 C5 C4 179.2(3)
C6 Fe1 C5 C4 -123.4(4)
C7 Fe1 C5 C4 -87.7(3)
C1 Fe1 C5 C6 -150.7(3)
C2 Fe1 C5 C6 97.3(4)
C3 Fe1 C5 C6 -57.3(4)
C4 Fe1 C5 C6 123.4(4)
C7 Fe1 C5 C6 35.7(3)
C1 Fe1 C5 C14 -36.1(6)
C2 Fe1 C5 C14 -148.1(5)
C3 Fe1 C5 C14 57.3(6)
C6 Fe1 C5 C14 114.6(6)
C4 Fe1 C5 C14 -121.9(6)
C7 Fe1 C5 C14 150.3(6)
C4 C5 C6 C7 -2.3(6)
C14 C5 C6 C7 165.7(5)
Fe1 C5 C6 C7 -62.5(4)
C4 C5 C6 C20 -178.1(5)
C14 C5 C6 C20 -10.1(7)
Fe1 C5 C6 C20 121.7(5)
C4 C5 C6 Fe1 60.2(4)
C14 C5 C6 Fe1 -131.8(5)
C1 Fe1 C6 C7 161.9(4)
C2 Fe1 C6 C7 -6.2(5)
C3 Fe1 C6 C7 -106.5(4)
C5 Fe1 C6 C7 120.8(5)
C4 Fe1 C6 C7 86.0(3)
C1 Fe1 C6 C5 41.1(5)
C2 Fe1 C6 C5 -127.0(4)
C3 Fe1 C6 C5 132.7(3)
C4 Fe1 C6 C5 -34.8(3)
C7 Fe1 C6 C5 -120.8(5)
C1 Fe1 C6 C20 -73.1(6)
C2 Fe1 C6 C20 118.8(5)
C3 Fe1 C6 C20 18.5(5)
C5 Fe1 C6 C20 -114.2(6)
C4 Fe1 C6 C20 -148.9(5)
C7 Fe1 C6 C20 125.0(6)
C5 C6 C7 C26 174.9(5)
C20 C6 C7 C26 -9.6(8)
Fe1 C6 C7 C26 115.8(5)
C5 C6 C7 Si1 -24.1(5)
C20 C6 C7 Si1 151.3(4)
Fe1 C6 C7 Si1 -83.2(2)
C5 C6 C7 Fe1 59.1(3)
C20 C6 C7 Fe1 -125.5(5)
C4 Si1 C7 C6 33.0(4)
C32 Si1 C7 C6 150.3(3)
Si2 Si1 C7 C6 -79.9(3)
C4 Si1 C7 C26 -166.0(4)
C32 Si1 C7 C26 -48.7(5)
Si2 Si1 C7 C26 81.1(4)
C4 Si1 C7 Fe1 -32.7(2)
C32 Si1 C7 Fe1 84.7(3)
Si2 Si1 C7 Fe1 -145.56(12)
C1 Fe1 C7 C6 -62.6(10)
C2 Fe1 C7 C6 175.3(4)
C3 Fe1 C7 C6 79.3(4)
C5 Fe1 C7 C6 -37.3(3)
C4 Fe1 C7 C6 -79.7(3)
C1 Fe1 C7 C26 -179.4(8)
C2 Fe1 C7 C26 58.4(5)
C3 Fe1 C7 C26 -37.6(5)
C5 Fe1 C7 C26 -154.2(5)
C6 Fe1 C7 C26 -116.8(6)
C4 Fe1 C7 C26 163.5(5)
C1 Fe1 C7 Si1 46.8(10)
C2 Fe1 C7 Si1 -75.4(3)
C3 Fe1 C7 Si1 -171.4(2)
C5 Fe1 C7 Si1 72.0(2)
C6 Fe1 C7 Si1 109.3(4)
C4 Fe1 C7 Si1 29.7(2)
C5 C4 C8 C9 -47.8(8)
Si1 C4 C8 C9 105.4(6)
Fe1 C4 C8 C9 -132.2(5)
C5 C4 C8 C13 134.8(6)
Si1 C4 C8 C13 -72.0(7)
Fe1 C4 C8 C13 50.4(7)
C13 C8 C9 C10 -1.4(9)
C4 C8 C9 C10 -178.8(5)
C8 C9 C10 C11 1.4(9)
C9 C10 C11 C12 -0.3(10)
C10 C11 C12 C13 -0.9(11)
C11 C12 C13 C8 0.9(11)
C9 C8 C13 C12 0.2(9)
C4 C8 C13 C12 177.7(6)
C4 C5 C14 C19 -68.3(8)
C6 C5 C14 C19 125.1(6)
Fe1 C5 C14 C19 32.1(9)
C4 C5 C14 C15 106.6(6)
C6 C5 C14 C15 -60.0(7)
Fe1 C5 C14 C15 -153.0(5)
C19 C14 C15 C16 -0.1(9)
C5 C14 C15 C16 -175.4(5)
C14 C15 C16 C17 0.3(10)
C15 C16 C17 C18 -0.5(10)
C16 C17 C18 C19 0.6(10)
C15 C14 C19 C18 0.2(9)
C5 C14 C19 C18 175.0(6)
C17 C18 C19 C14 -0.4(10)
C7 C6 C20 C21 -44.2(8)
C5 C6 C20 C21 130.8(5)
Fe1 C6 C20 C21 -143.0(5)
C7 C6 C20 C25 139.4(6)
C5 C6 C20 C25 -45.5(8)
Fe1 C6 C20 C25 40.6(7)
C25 C20 C21 C22 -0.2(9)
C6 C20 C21 C22 -176.7(5)
C20 C21 C22 C23 1.1(10)
C21 C22 C23 C24 -1.0(10)
C22 C23 C24 C25 -0.1(11)
C23 C24 C25 C20 1.0(10)
C21 C20 C25 C24 -0.8(9)
C6 C20 C25 C24 175.6(6)
C6 C7 C26 C31 -38.5(8)
Si1 C7 C26 C31 163.5(4)
Fe1 C7 C26 C31 44.4(7)
C6 C7 C26 C27 142.7(5)
Si1 C7 C26 C27 -15.3(7)
Fe1 C7 C26 C27 -134.4(5)
C31 C26 C27 C28 0.8(8)
C7 C26 C27 C28 179.7(5)
C26 C27 C28 C29 -0.6(9)
C27 C28 C29 C30 0.5(10)
C28 C29 C30 C31 -0.5(10)
C29 C30 C31 C26 0.7(9)
C27 C26 C31 C30 -0.8(8)
C7 C26 C31 C30 -179.6(5)
